data_4072223
loop_
_publ_author_name
'Braunschweig, Holger'
'Radacki, Krzysztof'
'Uttinger, Katharina'

_publ_section_title
;
 Syntheses and Structures of Mono- and Dinuclear Cationic Base-Stabilized
 Platinum Borylene Complexes
;
_journal_issue 22
_journal_name_full Organometallics
_journal_page_first 6005
_journal_paper_doi 10.1021/om800689h
_journal_volume 27
_journal_year 2008
_chemical_formula_moiety 'C60 H103 B2 Br4 P3 Pt, 0.5(C6 H14), 2(C6 H6), 0.5(C6 H6)'
_chemical_formula_sum 'C78 H125 B2 Br4 P3 Pt'
_chemical_formula_weight 1692.04
_chemical_name_common
;
?
;
_chemical_name_systematic
; 
?
;
_space_group_IT_number 14
_symmetry_cell_setting monoclinic
_symmetry_space_group_name_Hall '-P 2yn'
_symmetry_space_group_name_H-M 'P 1 21/n 1'
_atom_sites_solution_hydrogens geom
_atom_sites_solution_primary direct
_atom_sites_solution_secondary difmap
_audit_creation_method SHELXL-97
_cell_angle_alpha 90.00
_cell_angle_beta 90.9880(10)
_cell_angle_gamma 90.00
_cell_formula_units_Z 4
_cell_length_a 14.9389(5)
_cell_length_b 24.4311(9)
_cell_length_c 21.7945(6)
_cell_measurement_reflns_used 9661
_cell_measurement_temperature 100(2)
_cell_measurement_theta_max 28.47
_cell_measurement_theta_min 2.34
_cell_volume 7953.2(5)
_computing_cell_refinement 'Saint+ ver. 7.12A (Bruker AXS)'
_computing_data_collection 'APEX2 ver. 1.0-27 (Bruker AXS)'
_computing_data_reduction 'Saint+ ver. 7.12A (Bruker AXS)'
_computing_molecular_graphics 'XP ver. 5.1 (Bruker AXS, 1998)'
_computing_publication_material 'SHELXL-97 (Sheldrick, 1997)'
_computing_structure_refinement 'SHELXL-97 (Sheldrick, 1997)'
_computing_structure_solution 'SHELXS-97 (Sheldrick, 1990)'
_diffrn_ambient_temperature 100(2)
_diffrn_measured_fraction_theta_full 0.998
_diffrn_measured_fraction_theta_max 0.976
_diffrn_measurement_device_type 'CCD area detector'
_diffrn_measurement_method 'phi and omega scans'
_diffrn_radiation_monochromator 'multi-layer mirror'
_diffrn_radiation_source 'rotating anode'
_diffrn_radiation_type MoK\a
_diffrn_radiation_wavelength 0.71073
_diffrn_reflns_av_R_equivalents 0.0613
_diffrn_reflns_av_sigmaI/netI 0.0441
_diffrn_reflns_limit_h_max 20
_diffrn_reflns_limit_h_min -20
_diffrn_reflns_limit_k_max 34
_diffrn_reflns_limit_k_min -34
_diffrn_reflns_limit_l_max 28
_diffrn_reflns_limit_l_min -29
_diffrn_reflns_number 339524
_diffrn_reflns_theta_full 26.00
_diffrn_reflns_theta_max 29.81
_diffrn_reflns_theta_min 1.25
_exptl_absorpt_coefficient_mu 3.874
_exptl_absorpt_correction_T_max 0.86
_exptl_absorpt_correction_T_min 0.49
_exptl_absorpt_correction_type multi-scan
_exptl_absorpt_process_details 'Sadabs 2004/1 (Brucker Nonius 2004)'
_exptl_crystal_colour yellow
_exptl_crystal_density_diffrn 1.413
_exptl_crystal_density_method 'not measured'
_exptl_crystal_description plate
_exptl_crystal_F_000 3464
_exptl_crystal_size_max 0.19
_exptl_crystal_size_mid 0.12
_exptl_crystal_size_min 0.04
_refine_diff_density_max 3.454
_refine_diff_density_min -1.299
_refine_diff_density_rms 0.163
_refine_ls_extinction_method none
_refine_ls_goodness_of_fit_ref 1.131
_refine_ls_hydrogen_treatment constr
_refine_ls_matrix_type full
_refine_ls_number_parameters 766
_refine_ls_number_reflns 22237
_refine_ls_number_restraints 39
_refine_ls_restrained_S_all 1.131
_refine_ls_R_factor_all 0.0814
_refine_ls_R_factor_gt 0.0430
_refine_ls_shift/su_max 0.004
_refine_ls_shift/su_mean 0.000
_refine_ls_structure_factor_coef Fsqd
_refine_ls_weighting_details 'calc w=1/[\s^2^(Fo^2^)+(0.0348P)^2^+44.1899P] where P=(Fo^2^+2Fc^2^)/3'
_refine_ls_weighting_scheme calc
_refine_ls_wR_factor_gt 0.0955
_refine_ls_wR_factor_ref 0.1168
_reflns_number_gt 16103
_reflns_number_total 22237
_reflns_threshold_expression >2sigma(I)
_cod_data_source_file om800689h_si_001.cif
_cod_data_source_block 20
_cod_depositor_comments
;
The following automatic conversions were performed:

'_symmetry_cell_setting' value 'Monoclinic' changed to 'monoclinic'
according to /home/saulius/struct/CIF-dictionaries/cif_core.dic
dictionary named 'cif_core.dic' version 2.4.1 from 2010-06-29.

Automatic conversion script
Id: cif_fix_values 1715 2011-07-08 13:25:40Z adriana 
;
_cod_original_sg_symbol_H-M P2(1)/n
_cod_database_code 4072223

loop_
_symmetry_equiv_pos_as_xyz
'x, y, z'
'-x+1/2, y+1/2, -z+1/2'
'-x, -y, -z'
'x-1/2, -y-1/2, z-1/2'

loop_
_atom_site_label
_atom_site_type_symbol
_atom_site_fract_x
_atom_site_fract_y
_atom_site_fract_z
_atom_site_U_iso_or_equiv
_atom_site_adp_type
_atom_site_occupancy
_atom_site_symmetry_multiplicity
_atom_site_calc_flag
_atom_site_refinement_flags
_atom_site_disorder_assembly
_atom_site_disorder_group
Br1 Br 0.53945(3) 0.509440(18) 0.67808(2) 0.02387(10) Uani 1 1 d . . .
P1 P 0.57287(8) 0.64088(4) 0.65027(5) 0.0178(2) Uani 1 1 d . . .
C1 C 0.4265(3) 0.59907(17) 0.7331(2) 0.0195(9) Uani 1 1 d . . .
B1 B 0.5278(4) 0.5866(2) 0.7135(2) 0.0204(10) Uani 1 1 d . . .
Br2 Br 0.61423(3) 0.592035(19) 0.78771(2) 0.02411(10) Uani 1 1 d . . .
Pt1 Pt 0.124393(11) 0.691438(6) 0.854547(8) 0.01644(5) Uani 1 1 d . . .
P2 P 0.10369(8) 0.76327(5) 0.78478(5) 0.0172(2) Uani 1 1 d . . .
B2 B 0.1493(3) 0.6399(2) 0.7865(2) 0.0189(10) Uani 1 1 d . . .
C2 C 0.4073(3) 0.63762(18) 0.7788(2) 0.0195(9) Uani 1 1 d . . .
H2A H 0.4553 0.6555 0.7997 0.023 Uiso 1 1 calc R . .
Br3 Br 0.05170(3) 0.601766(19) 0.73984(2) 0.02415(10) Uani 1 1 d . . .
P3 P 0.10648(9) 0.61904(5) 0.92323(6) 0.0222(3) Uani 1 1 d . . .
C3 C 0.3197(3) 0.65030(17) 0.7944(2) 0.0187(9) Uani 1 1 d . . .
H3A H 0.3096 0.6770 0.8253 0.022 Uiso 1 1 calc R . .
Br4 Br 0.12939(3) 0.761800(17) 0.94579(2) 0.02226(10) Uani 1 1 d . . .
C4 C 0.2461(3) 0.62469(17) 0.7657(2) 0.0177(9) Uani 1 1 d . . .
C5 C 0.2650(3) 0.58646(18) 0.7201(2) 0.0188(9) Uani 1 1 d . . .
H5A H 0.2170 0.5686 0.6991 0.023 Uiso 1 1 calc R . .
C6 C 0.3530(3) 0.57388(17) 0.7048(2) 0.0186(9) Uani 1 1 d . . .
H6A H 0.3631 0.5472 0.6739 0.022 Uiso 1 1 calc R . .
C10 C 0.6956(3) 0.64559(18) 0.6509(2) 0.0203(9) Uani 1 1 d . . .
H10A H 0.7130 0.6629 0.6909 0.024 Uiso 1 1 calc R . .
C11 C 0.7316(3) 0.68385(19) 0.6001(2) 0.0262(10) Uani 1 1 d . . .
H11A H 0.7155 0.6686 0.5593 0.031 Uiso 1 1 calc R . .
H11B H 0.7031 0.7203 0.6036 0.031 Uiso 1 1 calc R . .
C12 C 0.8335(3) 0.6901(2) 0.6056(3) 0.0280(11) Uani 1 1 d . . .
H12A H 0.8490 0.7098 0.6440 0.034 Uiso 1 1 calc R . .
H12B H 0.8551 0.7122 0.5708 0.034 Uiso 1 1 calc R . .
C13 C 0.8804(4) 0.6342(2) 0.6057(3) 0.0325(12) Uani 1 1 d . . .
H13A H 0.8708 0.6163 0.5653 0.039 Uiso 1 1 calc R . .
H13B H 0.9456 0.6395 0.6121 0.039 Uiso 1 1 calc R . .
C14 C 0.8442(3) 0.5975(2) 0.6562(3) 0.0297(11) Uani 1 1 d . . .
H14A H 0.8741 0.5614 0.6544 0.036 Uiso 1 1 calc R . .
H14B H 0.8584 0.6140 0.6967 0.036 Uiso 1 1 calc R . .
C15 C 0.7432(3) 0.58968(18) 0.6496(2) 0.0226(10) Uani 1 1 d . . .
H15A H 0.7216 0.5666 0.6836 0.027 Uiso 1 1 calc R . .
H15B H 0.7290 0.5708 0.6105 0.027 Uiso 1 1 calc R . .
C20 C 0.5327(3) 0.63051(18) 0.5704(2) 0.0204(9) Uani 1 1 d . . .
H20A H 0.5481 0.6647 0.5476 0.024 Uiso 1 1 calc R . .
C21 C 0.4307(3) 0.6256(2) 0.5673(2) 0.0244(10) Uani 1 1 d . . .
H21A H 0.4121 0.5910 0.5872 0.029 Uiso 1 1 calc R . .
H21B H 0.4035 0.6564 0.5898 0.029 Uiso 1 1 calc R . .
C22 C 0.3976(4) 0.6261(2) 0.5005(2) 0.0294(11) Uani 1 1 d . . .
H22A H 0.3315 0.6229 0.4990 0.035 Uiso 1 1 calc R . .
H22B H 0.4142 0.6612 0.4810 0.035 Uiso 1 1 calc R . .
C23 C 0.4390(4) 0.5787(2) 0.4656(2) 0.0318(12) Uani 1 1 d . . .
H23A H 0.4189 0.5436 0.4835 0.038 Uiso 1 1 calc R . .
H23B H 0.4185 0.5799 0.4222 0.038 Uiso 1 1 calc R . .
C24 C 0.5401(4) 0.5816(2) 0.4688(2) 0.0307(11) Uani 1 1 d . . .
H24A H 0.5602 0.6150 0.4472 0.037 Uiso 1 1 calc R . .
H24B H 0.5654 0.5496 0.4474 0.037 Uiso 1 1 calc R . .
C25 C 0.5762(4) 0.58282(19) 0.5352(2) 0.0264(10) Uani 1 1 d . . .
H25A H 0.6420 0.5875 0.5354 0.032 Uiso 1 1 calc R . .
H25B H 0.5625 0.5477 0.5557 0.032 Uiso 1 1 calc R . .
C30 C 0.5260(3) 0.70816(18) 0.6721(2) 0.0182(9) Uani 1 1 d . . .
H30A H 0.4636 0.7001 0.6852 0.022 Uiso 1 1 calc R . .
C31 C 0.5157(3) 0.75239(18) 0.6228(2) 0.0223(10) Uani 1 1 d . . .
H31A H 0.5756 0.7650 0.6102 0.027 Uiso 1 1 calc R . .
H31B H 0.4844 0.7369 0.5863 0.027 Uiso 1 1 calc R . .
C32 C 0.4627(4) 0.80056(19) 0.6473(2) 0.0257(10) Uani 1 1 d . . .
H32A H 0.4007 0.7885 0.6551 0.031 Uiso 1 1 calc R . .
H32B H 0.4598 0.8295 0.6155 0.031 Uiso 1 1 calc R . .
C33 C 0.5028(3) 0.82470(19) 0.7062(2) 0.0252(10) Uani 1 1 d . . .
H33A H 0.5606 0.8424 0.6971 0.030 Uiso 1 1 calc R . .
H33B H 0.4620 0.8530 0.7223 0.030 Uiso 1 1 calc R . .
C34 C 0.5175(3) 0.7807(2) 0.7546(2) 0.0263(10) Uani 1 1 d . . .
H34A H 0.4588 0.7668 0.7682 0.032 Uiso 1 1 calc R . .
H34B H 0.5490 0.7967 0.7907 0.032 Uiso 1 1 calc R . .
C35 C 0.5727(3) 0.73313(19) 0.7293(2) 0.0234(10) Uani 1 1 d . . .
H35A H 0.5801 0.7046 0.7612 0.028 Uiso 1 1 calc R . .
H35B H 0.6329 0.7465 0.7183 0.028 Uiso 1 1 calc R . .
C40 C 0.1211(3) 0.74677(19) 0.7027(2) 0.0222(9) Uani 1 1 d . . .
H40A H 0.1029 0.7076 0.6978 0.027 Uiso 1 1 calc R . .
C41 C 0.2210(3) 0.74904(18) 0.6856(2) 0.0201(9) Uani 1 1 d . . .
H41A H 0.2416 0.7876 0.6859 0.024 Uiso 1 1 calc R . .
H41B H 0.2570 0.7286 0.7164 0.024 Uiso 1 1 calc R . .
C42 C 0.2355(3) 0.7243(2) 0.6218(2) 0.0281(11) Uani 1 1 d . . .
H42A H 0.2997 0.7268 0.6115 0.034 Uiso 1 1 calc R . .
H42B H 0.2185 0.6852 0.6221 0.034 Uiso 1 1 calc R . .
C43 C 0.1793(3) 0.7548(3) 0.5734(2) 0.0342(12) Uani 1 1 d . . .
H43A H 0.2006 0.7930 0.5701 0.041 Uiso 1 1 calc R . .
H43B H 0.1865 0.7370 0.5329 0.041 Uiso 1 1 calc R . .
C44 C 0.0810(4) 0.7545(3) 0.5903(2) 0.0338(12) Uani 1 1 d . . .
H44A H 0.0583 0.7164 0.5891 0.041 Uiso 1 1 calc R . .
H44B H 0.0464 0.7760 0.5597 0.041 Uiso 1 1 calc R . .
C45 C 0.0661(3) 0.7785(2) 0.6545(2) 0.0271(11) Uani 1 1 d . . .
H45A H 0.0842 0.8175 0.6550 0.032 Uiso 1 1 calc R . .
H45B H 0.0018 0.7764 0.6644 0.032 Uiso 1 1 calc R . .
C50 C 0.1653(3) 0.82629(18) 0.8062(2) 0.0206(9) Uani 1 1 d . . .
H50A H 0.1420 0.8364 0.8474 0.025 Uiso 1 1 calc R . .
C51 C 0.2667(3) 0.81768(18) 0.8169(2) 0.0209(9) Uani 1 1 d . . .
H51A H 0.2768 0.7858 0.8442 0.025 Uiso 1 1 calc R . .
H51B H 0.2956 0.8100 0.7773 0.025 Uiso 1 1 calc R . .
C52 C 0.3082(3) 0.86897(19) 0.8460(2) 0.0260(10) Uani 1 1 d . . .
H52A H 0.2840 0.8741 0.8876 0.031 Uiso 1 1 calc R . .
H52B H 0.3738 0.8640 0.8501 0.031 Uiso 1 1 calc R . .
C53 C 0.2884(4) 0.91979(19) 0.8076(2) 0.0288(11) Uani 1 1 d . . .
H53A H 0.3122 0.9525 0.8292 0.035 Uiso 1 1 calc R . .
H53B H 0.3191 0.9167 0.7678 0.035 Uiso 1 1 calc R . .
C54 C 0.1883(3) 0.92699(19) 0.7958(2) 0.0266(11) Uani 1 1 d . . .
H54A H 0.1783 0.9591 0.7689 0.032 Uiso 1 1 calc R . .
H54B H 0.1586 0.9342 0.8353 0.032 Uiso 1 1 calc R . .
C55 C 0.1464(3) 0.87654(18) 0.7658(2) 0.0224(9) Uani 1 1 d . . .
H55A H 0.1719 0.8709 0.7247 0.027 Uiso 1 1 calc R . .
H55B H 0.0810 0.8818 0.7608 0.027 Uiso 1 1 calc R . .
C60 C -0.0154(3) 0.78439(19) 0.7851(2) 0.0195(9) Uani 1 1 d . . .
H60A H -0.0245 0.8095 0.7493 0.023 Uiso 1 1 calc R . .
C61 C -0.0455(3) 0.8158(2) 0.8421(2) 0.0244(10) Uani 1 1 d . . .
H61A H -0.0396 0.7921 0.8788 0.029 Uiso 1 1 calc R . .
H61B H -0.0069 0.8483 0.8485 0.029 Uiso 1 1 calc R . .
C62 C -0.1431(3) 0.8339(2) 0.8337(3) 0.0293(11) Uani 1 1 d . . .
H62A H -0.1623 0.8534 0.8711 0.035 Uiso 1 1 calc R . .
H62B H -0.1478 0.8596 0.7988 0.035 Uiso 1 1 calc R . .
C63 C -0.2047(4) 0.7854(2) 0.8220(3) 0.0367(13) Uani 1 1 d . . .
H63A H -0.2057 0.7619 0.8590 0.044 Uiso 1 1 calc R . .
H63B H -0.2663 0.7988 0.8140 0.044 Uiso 1 1 calc R . .
C64 C -0.1745(3) 0.7517(2) 0.7677(3) 0.0347(13) Uani 1 1 d . . .
H64A H -0.1830 0.7733 0.7296 0.042 Uiso 1 1 calc R . .
H64B H -0.2123 0.7185 0.7641 0.042 Uiso 1 1 calc R . .
C65 C -0.0765(3) 0.7346(2) 0.7738(2) 0.0265(10) Uani 1 1 d . . .
H65A H -0.0583 0.7157 0.7359 0.032 Uiso 1 1 calc R . .
H65B H -0.0695 0.7086 0.8084 0.032 Uiso 1 1 calc R . .
C70 C -0.0141(3) 0.6145(2) 0.9412(2) 0.0287(11) Uani 1 1 d . . .
H70A H -0.0205 0.5871 0.9749 0.034 Uiso 1 1 calc R . .
C71 C -0.0526(4) 0.6693(2) 0.9642(3) 0.0305(11) Uani 1 1 d . . .
H71A H -0.0183 0.6812 1.0011 0.037 Uiso 1 1 calc R . .
H71B H -0.0454 0.6975 0.9321 0.037 Uiso 1 1 calc R . .
C72 C -0.1520(4) 0.6643(3) 0.9800(3) 0.0400(14) Uani 1 1 d . . .
H72A H -0.1582 0.6399 1.0159 0.048 Uiso 1 1 calc R . .
H72B H -0.1750 0.7009 0.9915 0.048 Uiso 1 1 calc R . .
C73 C -0.2074(4) 0.6420(3) 0.9270(3) 0.0450(16) Uani 1 1 d . . .
H73A H -0.2086 0.6691 0.8931 0.054 Uiso 1 1 calc R . .
H73B H -0.2697 0.6363 0.9403 0.054 Uiso 1 1 calc R . .
C74 C -0.1696(4) 0.5881(3) 0.9037(3) 0.0436(15) Uani 1 1 d . . .
H74A H -0.2046 0.5759 0.8672 0.052 Uiso 1 1 calc R . .
H74B H -0.1751 0.5597 0.9358 0.052 Uiso 1 1 calc R . .
C75 C -0.0703(4) 0.5945(2) 0.8866(3) 0.0342(12) Uani 1 1 d . . .
H75A H -0.0468 0.5589 0.8725 0.041 Uiso 1 1 calc R . .
H75B H -0.0654 0.6210 0.8524 0.041 Uiso 1 1 calc R . .
C80 C 0.1332(4) 0.54904(19) 0.8953(2) 0.0272(11) Uani 1 1 d . . .
H80A H 0.1097 0.5478 0.8521 0.033 Uiso 1 1 calc R . .
C81 C 0.0880(4) 0.5002(2) 0.9282(3) 0.0319(12) Uani 1 1 d . . .
H81A H 0.1151 0.4953 0.9696 0.038 Uiso 1 1 calc R . .
H81B H 0.0233 0.5076 0.9328 0.038 Uiso 1 1 calc R . .
C82 C 0.1012(4) 0.4483(2) 0.8900(3) 0.0377(14) Uani 1 1 d . . .
H82A H 0.0733 0.4169 0.9110 0.045 Uiso 1 1 calc R . .
H82B H 0.0711 0.4528 0.8495 0.045 Uiso 1 1 calc R . .
C83 C 0.2005(4) 0.4366(2) 0.8809(3) 0.0394(14) Uani 1 1 d . . .
H83A H 0.2294 0.4282 0.9210 0.047 Uiso 1 1 calc R . .
H83B H 0.2070 0.4041 0.8541 0.047 Uiso 1 1 calc R . .
C84 C 0.2471(4) 0.4855(2) 0.8519(3) 0.0383(14) Uani 1 1 d . . .
H84A H 0.2224 0.4916 0.8100 0.046 Uiso 1 1 calc R . .
H84B H 0.3119 0.4778 0.8486 0.046 Uiso 1 1 calc R . .
C85 C 0.2333(4) 0.53721(19) 0.8909(2) 0.0279(11) Uani 1 1 d . . .
H85A H 0.2595 0.5317 0.9325 0.033 Uiso 1 1 calc R . .
H85B H 0.2639 0.5687 0.8718 0.033 Uiso 1 1 calc R . .
C90 C 0.1643(3) 0.62914(19) 0.9980(2) 0.0250(10) Uani 1 1 d . . .
H90A H 0.1356 0.6620 1.0166 0.030 Uiso 1 1 calc R . .
C91 C 0.1553(4) 0.5834(2) 1.0457(2) 0.0345(13) Uani 1 1 d . . .
H91A H 0.0912 0.5745 1.0511 0.041 Uiso 1 1 calc R . .
H91B H 0.1859 0.5500 1.0312 0.041 Uiso 1 1 calc R . .
C92 C 0.1967(5) 0.6016(3) 1.1071(3) 0.0497(17) Uani 1 1 d . . .
H92A H 0.1627 0.6332 1.1230 0.060 Uiso 1 1 calc R . .
H92B H 0.1922 0.5714 1.1372 0.060 Uiso 1 1 calc R . .
C93 C 0.2934(5) 0.6175(3) 1.1006(3) 0.0478(16) Uani 1 1 d . . .
H93A H 0.3285 0.5849 1.0890 0.057 Uiso 1 1 calc R . .
H93B H 0.3170 0.6309 1.1406 0.057 Uiso 1 1 calc R . .
C94 C 0.3051(4) 0.6617(2) 1.0526(3) 0.0397(14) Uani 1 1 d . . .
H94A H 0.3697 0.6690 1.0473 0.048 Uiso 1 1 calc R . .
H94B H 0.2766 0.6960 1.0667 0.048 Uiso 1 1 calc R . .
C95 C 0.2627(4) 0.6446(2) 0.9901(2) 0.0297(11) Uani 1 1 d . . .
H95A H 0.2672 0.6752 0.9605 0.036 Uiso 1 1 calc R . .
H95B H 0.2958 0.6129 0.9733 0.036 Uiso 1 1 calc R . .
C100 C 0.7904(6) 0.4879(4) 0.4627(5) 0.090 Uiso 1 1 d D . .
H10B H 0.7527 0.4639 0.4371 0.135 Uiso 1 1 calc R . .
H10C H 0.7823 0.5260 0.4494 0.135 Uiso 1 1 calc R . .
H10D H 0.7732 0.4844 0.5057 0.135 Uiso 1 1 calc R . .
C101 C 0.8901(5) 0.4713(4) 0.4560(5) 0.090 Uiso 1 1 d D . .
H10E H 0.8981 0.4325 0.4680 0.108 Uiso 1 1 calc R . .
H10F H 0.9079 0.4753 0.4127 0.108 Uiso 1 1 calc R . .
C102 C 0.9499(2) 0.5081(4) 0.4974(5) 0.090 Uiso 1 1 d D . .
H10G H 0.9248 0.5081 0.5392 0.108 Uiso 1 1 calc R . .
H10H H 0.9461 0.5460 0.4816 0.108 Uiso 1 1 calc R . .
C103 C 0.0598(6) 0.6963(4) 0.4391(4) 0.078(3) Uani 1 1 d . . .
H10I H 0.0965 0.6648 0.4446 0.094 Uiso 1 1 calc R . .
C104 C -0.0330(5) 0.6943(3) 0.4510(3) 0.0514(17) Uani 1 1 d . . .
H10J H -0.0599 0.6612 0.4643 0.062 Uiso 1 1 calc R . .
C105 C -0.0830(4) 0.7401(3) 0.4431(3) 0.0383(13) Uani 1 1 d . . .
H10K H -0.1453 0.7393 0.4511 0.046 Uiso 1 1 calc R . .
C106 C -0.0440(4) 0.7873(3) 0.4237(3) 0.0480(16) Uani 1 1 d . . .
H10L H -0.0800 0.8191 0.4181 0.058 Uiso 1 1 calc R . .
C107 C 0.0446(5) 0.7902(4) 0.4123(3) 0.067(3) Uani 1 1 d . . .
H10M H 0.0701 0.8239 0.3996 0.081 Uiso 1 1 calc R . .
C108 C 0.0962(5) 0.7459(6) 0.4189(3) 0.078(3) Uani 1 1 d . . .
H10N H 0.1581 0.7480 0.4098 0.094 Uiso 1 1 calc R . .
C110 C 0.7833(5) 0.4507(2) 0.6805(4) 0.060(2) Uani 1 1 d . . .
H11C H 0.7218 0.4484 0.6691 0.072 Uiso 1 1 calc R . .
C111 C 0.8470(6) 0.4320(3) 0.6412(4) 0.071(3) Uani 1 1 d . . .
H11D H 0.8301 0.4174 0.6023 0.085 Uiso 1 1 calc R . .
C112 C 0.9366(5) 0.4349(3) 0.6589(4) 0.062(2) Uani 1 1 d . . .
H11E H 0.9809 0.4208 0.6324 0.074 Uiso 1 1 calc R . .
C113 C 0.9619(4) 0.4575(2) 0.7136(3) 0.0435(15) Uani 1 1 d . . .
H11F H 1.0234 0.4608 0.7246 0.052 Uiso 1 1 calc R . .
C114 C 0.8972(5) 0.4754(3) 0.7524(3) 0.0501(17) Uani 1 1 d . . .
H11G H 0.9141 0.4901 0.7912 0.060 Uiso 1 1 calc R . .
C115 C 0.8072(5) 0.4725(3) 0.7359(4) 0.0529(18) Uani 1 1 d . . .
H11H H 0.7628 0.4855 0.7629 0.063 Uiso 1 1 calc R . .
C120 C 0.5029(9) 0.4827(6) 0.8973(7) 0.090 Uiso 0.50 1 d PD A -1
H12C H 0.5290 0.4960 0.8608 0.108 Uiso 0.50 1 calc PR A -1
C121 C 0.4961(9) 0.5172(6) 0.9474(7) 0.090 Uiso 0.50 1 d PD A -1
H12D H 0.5170 0.5539 0.9459 0.108 Uiso 0.50 1 calc PR A -1
C122 C 0.4576(9) 0.4964(6) 0.9997(7) 0.090 Uiso 0.50 1 d PD A -1
H12E H 0.4523 0.5193 1.0347 0.108 Uiso 0.50 1 calc PR A -1
C123 C 0.4268(9) 0.4431(6) 1.0026(7) 0.090 Uiso 0.50 1 d PD A -1
H12F H 0.4006 0.4299 1.0392 0.108 Uiso 0.50 1 calc PR A -1
C124 C 0.4339(10) 0.4090(6) 0.9523(7) 0.090 Uiso 0.50 1 d PD A -1
H12G H 0.4129 0.3723 0.9539 0.108 Uiso 0.50 1 calc PR A -1
C125 C 0.4724(9) 0.4293(6) 0.8994(7) 0.090 Uiso 0.50 1 d PD A -1
H12H H 0.4778 0.4064 0.8645 0.108 Uiso 0.50 1 calc PR A -1

loop_
_atom_site_aniso_label
_atom_site_aniso_U_11
_atom_site_aniso_U_22
_atom_site_aniso_U_33
_atom_site_aniso_U_23
_atom_site_aniso_U_13
_atom_site_aniso_U_12
Br1 0.0241(2) 0.0154(2) 0.0323(3) -0.00145(17) 0.00892(19) 0.00224(17)
P1 0.0185(5) 0.0137(5) 0.0213(6) -0.0017(4) 0.0032(4) 0.0015(4)
C1 0.024(2) 0.0145(19) 0.020(2) 0.0004(16) 0.0064(18) 0.0001(17)
B1 0.025(3) 0.017(2) 0.020(3) -0.0014(19) 0.009(2) -0.0018(19)
Br2 0.0211(2) 0.0276(2) 0.0237(2) 0.00108(18) 0.00149(18) 0.00323(18)
Pt1 0.01849(8) 0.01246(7) 0.01866(9) -0.00073(6) 0.00838(6) -0.00046(6)
P2 0.0161(5) 0.0156(5) 0.0199(6) 0.0003(4) 0.0034(4) -0.0016(4)
B2 0.022(2) 0.017(2) 0.018(2) 0.0022(18) 0.0055(19) -0.0016(19)
C2 0.020(2) 0.019(2) 0.020(2) -0.0002(17) 0.0026(17) -0.0021(17)
Br3 0.0184(2) 0.0238(2) 0.0304(3) -0.00680(18) 0.00320(18) -0.00295(17)
P3 0.0291(6) 0.0133(5) 0.0246(6) 0.0016(4) 0.0155(5) 0.0002(4)
C3 0.024(2) 0.0129(19) 0.019(2) -0.0026(16) 0.0077(18) -0.0006(16)
Br4 0.0321(2) 0.01525(19) 0.0196(2) -0.00148(16) 0.00604(18) 0.00248(17)
C4 0.020(2) 0.0131(19) 0.020(2) 0.0016(16) 0.0051(17) -0.0006(16)
C5 0.021(2) 0.017(2) 0.019(2) -0.0016(16) 0.0036(17) -0.0011(17)
C6 0.024(2) 0.0124(19) 0.019(2) -0.0028(16) 0.0065(18) -0.0011(16)
C10 0.018(2) 0.016(2) 0.028(3) -0.0019(17) 0.0056(18) 0.0027(16)
C11 0.027(2) 0.019(2) 0.032(3) 0.0029(19) 0.009(2) 0.0032(18)
C12 0.024(2) 0.021(2) 0.040(3) 0.003(2) 0.010(2) -0.0024(19)
C13 0.025(3) 0.028(3) 0.045(3) 0.006(2) 0.010(2) 0.003(2)
C14 0.021(2) 0.027(3) 0.041(3) 0.007(2) 0.009(2) 0.004(2)
C15 0.018(2) 0.018(2) 0.032(3) 0.0006(18) 0.0058(19) 0.0028(17)
C20 0.027(2) 0.016(2) 0.018(2) -0.0007(16) 0.0012(18) 0.0019(17)
C21 0.028(3) 0.021(2) 0.024(2) -0.0039(18) 0.0001(19) 0.0022(19)
C22 0.038(3) 0.022(2) 0.028(3) -0.003(2) -0.006(2) 0.003(2)
C23 0.052(3) 0.020(2) 0.023(3) -0.0031(19) -0.005(2) 0.002(2)
C24 0.044(3) 0.020(2) 0.028(3) -0.003(2) 0.007(2) 0.004(2)
C25 0.035(3) 0.018(2) 0.026(3) -0.0052(18) 0.004(2) 0.0085(19)
C30 0.019(2) 0.0163(19) 0.019(2) -0.0022(16) 0.0046(17) -0.0007(16)
C31 0.030(3) 0.013(2) 0.024(2) 0.0019(17) 0.0058(19) 0.0012(17)
C32 0.035(3) 0.017(2) 0.025(3) 0.0022(18) 0.003(2) 0.0051(19)
C33 0.028(3) 0.015(2) 0.033(3) -0.0047(18) 0.010(2) 0.0004(18)
C34 0.030(3) 0.025(2) 0.024(3) -0.0043(19) 0.004(2) 0.004(2)
C35 0.027(2) 0.020(2) 0.023(2) -0.0042(18) 0.0056(19) 0.0018(18)
C40 0.025(2) 0.022(2) 0.019(2) -0.0022(17) 0.0052(18) -0.0004(18)
C41 0.020(2) 0.019(2) 0.021(2) -0.0012(17) 0.0077(18) -0.0006(17)
C42 0.024(2) 0.031(3) 0.030(3) -0.006(2) 0.011(2) -0.002(2)
C43 0.026(3) 0.050(3) 0.026(3) -0.004(2) 0.008(2) -0.007(2)
C44 0.028(3) 0.054(4) 0.020(3) 0.001(2) 0.005(2) -0.003(2)
C45 0.020(2) 0.038(3) 0.023(3) 0.000(2) 0.0033(19) -0.003(2)
C50 0.025(2) 0.0133(19) 0.023(2) -0.0017(17) 0.0055(18) 0.0001(17)
C51 0.021(2) 0.017(2) 0.025(2) 0.0006(17) 0.0032(18) 0.0006(17)
C52 0.029(3) 0.022(2) 0.027(3) -0.0006(19) 0.000(2) -0.0056(19)
C53 0.038(3) 0.017(2) 0.032(3) 0.0035(19) 0.005(2) -0.006(2)
C54 0.033(3) 0.016(2) 0.031(3) 0.0059(19) 0.011(2) 0.0007(19)
C55 0.023(2) 0.020(2) 0.025(2) 0.0048(18) 0.0075(19) 0.0009(18)
C60 0.015(2) 0.025(2) 0.020(2) -0.0006(17) 0.0022(17) 0.0025(17)
C61 0.021(2) 0.025(2) 0.027(3) -0.0051(19) 0.0046(19) 0.0015(18)
C62 0.022(2) 0.031(3) 0.034(3) -0.008(2) 0.004(2) 0.006(2)
C63 0.022(3) 0.041(3) 0.048(4) -0.010(3) 0.008(2) 0.003(2)
C64 0.018(2) 0.039(3) 0.047(3) -0.014(3) 0.001(2) -0.002(2)
C65 0.018(2) 0.029(3) 0.033(3) -0.007(2) 0.006(2) -0.0018(19)
C70 0.031(3) 0.021(2) 0.034(3) 0.003(2) 0.018(2) 0.000(2)
C71 0.030(3) 0.028(3) 0.035(3) 0.001(2) 0.016(2) 0.002(2)
C72 0.032(3) 0.042(3) 0.047(4) 0.011(3) 0.024(3) 0.009(2)
C73 0.029(3) 0.046(4) 0.061(4) 0.017(3) 0.016(3) 0.005(3)
C74 0.029(3) 0.038(3) 0.065(4) 0.010(3) 0.007(3) -0.006(2)
C75 0.029(3) 0.027(3) 0.047(3) -0.001(2) 0.005(2) -0.003(2)
C80 0.040(3) 0.015(2) 0.027(3) 0.0010(18) 0.013(2) -0.002(2)
C81 0.039(3) 0.017(2) 0.040(3) 0.002(2) 0.014(2) -0.001(2)
C82 0.063(4) 0.013(2) 0.037(3) -0.002(2) 0.013(3) -0.005(2)
C83 0.066(4) 0.015(2) 0.037(3) -0.001(2) 0.022(3) 0.006(2)
C84 0.060(4) 0.020(2) 0.036(3) 0.001(2) 0.027(3) 0.008(2)
C85 0.037(3) 0.018(2) 0.029(3) 0.0017(19) 0.016(2) -0.001(2)
C90 0.035(3) 0.019(2) 0.021(2) 0.0003(18) 0.007(2) 0.0062(19)
C91 0.049(3) 0.026(3) 0.029(3) 0.010(2) 0.013(2) 0.005(2)
C92 0.076(5) 0.048(4) 0.025(3) 0.010(3) 0.015(3) 0.010(3)
C93 0.069(5) 0.049(4) 0.025(3) 0.002(3) -0.006(3) 0.014(3)
C94 0.054(4) 0.031(3) 0.034(3) -0.003(2) -0.001(3) 0.004(3)
C95 0.035(3) 0.023(2) 0.030(3) 0.001(2) 0.004(2) 0.004(2)
C103 0.082(6) 0.103(7) 0.049(5) -0.049(5) -0.023(4) 0.057(6)
C104 0.065(5) 0.052(4) 0.037(4) -0.016(3) -0.012(3) 0.001(3)
C105 0.030(3) 0.059(4) 0.026(3) 0.001(3) 0.000(2) -0.006(3)
C106 0.040(4) 0.068(5) 0.035(3) 0.016(3) -0.002(3) -0.005(3)
C107 0.043(4) 0.128(8) 0.032(4) 0.020(4) 0.000(3) -0.027(5)
C108 0.039(4) 0.166(11) 0.031(4) -0.023(5) 0.007(3) 0.000(6)
C110 0.036(4) 0.021(3) 0.121(7) -0.005(4) -0.005(4) 0.001(3)
C111 0.064(5) 0.054(5) 0.094(6) -0.035(4) -0.020(5) 0.019(4)
C112 0.054(4) 0.045(4) 0.085(6) -0.014(4) 0.009(4) 0.020(3)
C113 0.032(3) 0.032(3) 0.066(4) 0.010(3) -0.005(3) 0.003(2)
C114 0.054(4) 0.049(4) 0.048(4) 0.016(3) -0.001(3) 0.008(3)
C115 0.044(4) 0.043(4) 0.072(5) 0.026(4) 0.017(3) 0.005(3)

loop_
_atom_type_symbol
_atom_type_description
_atom_type_scat_dispersion_real
_atom_type_scat_dispersion_imag
_atom_type_scat_source
C C 0.0033 0.0016 'International Tables Vol C Tables 4.2.6.8 and 6.1.1.4'
H H 0.0000 0.0000 'International Tables Vol C Tables 4.2.6.8 and 6.1.1.4'
B B 0.0013 0.0007 'International Tables Vol C Tables 4.2.6.8 and 6.1.1.4'
P P 0.1023 0.0942 'International Tables Vol C Tables 4.2.6.8 and 6.1.1.4'
Br Br -0.2901 2.4595 'International Tables Vol C Tables 4.2.6.8 and 6.1.1.4'
Pt Pt -1.7033 8.3905 'International Tables Vol C Tables 4.2.6.8 and 6.1.1.4'

loop_
_geom_angle_atom_site_label_1
_geom_angle_atom_site_label_2
_geom_angle_atom_site_label_3
_geom_angle
_geom_angle_site_symmetry_1
_geom_angle_site_symmetry_3
C10 P1 C20 108.8(2) . .
C10 P1 C30 108.9(2) . .
C20 P1 C30 104.2(2) . .
C10 P1 B1 112.2(2) . .
C20 P1 B1 116.3(2) . .
C30 P1 B1 105.8(2) . .
C6 C1 C2 116.2(4) . .
C6 C1 B1 122.5(4) . .
C2 C1 B1 121.3(4) . .
C1 B1 P1 112.3(3) . .
C1 B1 Br1 111.1(3) . .
P1 B1 Br1 108.2(2) . .
C1 B1 Br2 111.2(3) . .
P1 B1 Br2 106.3(2) . .
Br1 B1 Br2 107.5(2) . .
B2 Pt1 P3 91.35(15) . .
B2 Pt1 P2 90.84(15) . .
P3 Pt1 P2 165.82(4) . .
B2 Pt1 Br4 167.55(15) . .
P3 Pt1 Br4 90.71(3) . .
P2 Pt1 Br4 90.16(3) . .
C50 P2 C60 103.9(2) . .
C50 P2 C40 110.3(2) . .
C60 P2 C40 102.4(2) . .
C50 P2 Pt1 113.63(16) . .
C60 P2 Pt1 108.84(15) . .
C40 P2 Pt1 116.37(16) . .
C4 B2 Pt1 123.5(3) . .
C4 B2 Br3 114.3(3) . .
Pt1 B2 Br3 122.1(3) . .
C3 C2 C1 121.8(4) . .
C3 C2 H2A 119.1 . .
C1 C2 H2A 119.1 . .
C90 P3 C70 105.3(2) . .
C90 P3 C80 108.1(2) . .
C70 P3 C80 103.3(2) . .
C90 P3 Pt1 114.02(16) . .
C70 P3 Pt1 107.64(17) . .
C80 P3 Pt1 117.30(16) . .
C2 C3 C4 121.6(4) . .
C2 C3 H3A 119.2 . .
C4 C3 H3A 119.2 . .
C5 C4 C3 116.6(4) . .
C5 C4 B2 124.3(4) . .
C3 C4 B2 119.0(4) . .
C4 C5 C6 121.4(4) . .
C4 C5 H5A 119.3 . .
C6 C5 H5A 119.3 . .
C1 C6 C5 122.3(4) . .
C1 C6 H6A 118.8 . .
C5 C6 H6A 118.8 . .
C15 C10 C11 110.9(4) . .
C15 C10 P1 113.9(3) . .
C11 C10 P1 113.0(3) . .
C15 C10 H10A 106.1 . .
C11 C10 H10A 106.1 . .
P1 C10 H10A 106.1 . .
C12 C11 C10 111.2(4) . .
C12 C11 H11A 109.4 . .
C10 C11 H11A 109.4 . .
C12 C11 H11B 109.4 . .
C10 C11 H11B 109.4 . .
H11A C11 H11B 108.0 . .
C11 C12 C13 111.4(4) . .
C11 C12 H12A 109.3 . .
C13 C12 H12A 109.3 . .
C11 C12 H12B 109.3 . .
C13 C12 H12B 109.3 . .
H12A C12 H12B 108.0 . .
C14 C13 C12 110.9(4) . .
C14 C13 H13A 109.5 . .
C12 C13 H13A 109.5 . .
C14 C13 H13B 109.5 . .
C12 C13 H13B 109.5 . .
H13A C13 H13B 108.1 . .
C15 C14 C13 111.6(4) . .
C15 C14 H14A 109.3 . .
C13 C14 H14A 109.3 . .
C15 C14 H14B 109.3 . .
C13 C14 H14B 109.3 . .
H14A C14 H14B 108.0 . .
C14 C15 C10 110.1(4) . .
C14 C15 H15A 109.6 . .
C10 C15 H15A 109.6 . .
C14 C15 H15B 109.6 . .
C10 C15 H15B 109.6 . .
H15A C15 H15B 108.2 . .
C21 C20 C25 110.2(4) . .
C21 C20 P1 111.0(3) . .
C25 C20 P1 116.0(3) . .
C21 C20 H20A 106.3 . .
C25 C20 H20A 106.3 . .
P1 C20 H20A 106.3 . .
C22 C21 C20 110.3(4) . .
C22 C21 H21A 109.6 . .
C20 C21 H21A 109.6 . .
C22 C21 H21B 109.6 . .
C20 C21 H21B 109.6 . .
H21A C21 H21B 108.1 . .
C23 C22 C21 109.9(4) . .
C23 C22 H22A 109.7 . .
C21 C22 H22A 109.7 . .
C23 C22 H22B 109.7 . .
C21 C22 H22B 109.7 . .
H22A C22 H22B 108.2 . .
C24 C23 C22 110.8(4) . .
C24 C23 H23A 109.5 . .
C22 C23 H23A 109.5 . .
C24 C23 H23B 109.5 . .
C22 C23 H23B 109.5 . .
H23A C23 H23B 108.1 . .
C23 C24 C25 112.2(4) . .
C23 C24 H24A 109.2 . .
C25 C24 H24A 109.2 . .
C23 C24 H24B 109.2 . .
C25 C24 H24B 109.2 . .
H24A C24 H24B 107.9 . .
C24 C25 C20 109.8(4) . .
C24 C25 H25A 109.7 . .
C20 C25 H25A 109.7 . .
C24 C25 H25B 109.7 . .
C20 C25 H25B 109.7 . .
H25A C25 H25B 108.2 . .
C31 C30 C35 109.0(4) . .
C31 C30 P1 118.7(3) . .
C35 C30 P1 113.0(3) . .
C31 C30 H30A 104.9 . .
C35 C30 H30A 104.9 . .
P1 C30 H30A 104.9 . .
C32 C31 C30 110.3(4) . .
C32 C31 H31A 109.6 . .
C30 C31 H31A 109.6 . .
C32 C31 H31B 109.6 . .
C30 C31 H31B 109.6 . .
H31A C31 H31B 108.1 . .
C31 C32 C33 113.3(4) . .
C31 C32 H32A 108.9 . .
C33 C32 H32A 108.9 . .
C31 C32 H32B 108.9 . .
C33 C32 H32B 108.9 . .
H32A C32 H32B 107.7 . .
C34 C33 C32 111.1(4) . .
C34 C33 H33A 109.4 . .
C32 C33 H33A 109.4 . .
C34 C33 H33B 109.4 . .
C32 C33 H33B 109.4 . .
H33A C33 H33B 108.0 . .
C33 C34 C35 111.0(4) . .
C33 C34 H34A 109.4 . .
C35 C34 H34A 109.4 . .
C33 C34 H34B 109.4 . .
C35 C34 H34B 109.4 . .
H34A C34 H34B 108.0 . .
C34 C35 C30 110.6(4) . .
C34 C35 H35A 109.5 . .
C30 C35 H35A 109.5 . .
C34 C35 H35B 109.5 . .
C30 C35 H35B 109.5 . .
H35A C35 H35B 108.1 . .
C45 C40 C41 108.8(4) . .
C45 C40 P2 118.0(3) . .
C41 C40 P2 112.2(3) . .
C45 C40 H40A 105.6 . .
C41 C40 H40A 105.6 . .
P2 C40 H40A 105.6 . .
C42 C41 C40 111.0(4) . .
C42 C41 H41A 109.4 . .
C40 C41 H41A 109.4 . .
C42 C41 H41B 109.4 . .
C40 C41 H41B 109.4 . .
H41A C41 H41B 108.0 . .
C43 C42 C41 110.4(4) . .
C43 C42 H42A 109.6 . .
C41 C42 H42A 109.6 . .
C43 C42 H42B 109.6 . .
C41 C42 H42B 109.6 . .
H42A C42 H42B 108.1 . .
C44 C43 C42 110.5(4) . .
C44 C43 H43A 109.5 . .
C42 C43 H43A 109.5 . .
C44 C43 H43B 109.5 . .
C42 C43 H43B 109.5 . .
H43A C43 H43B 108.1 . .
C43 C44 C45 112.0(4) . .
C43 C44 H44A 109.2 . .
C45 C44 H44A 109.2 . .
C43 C44 H44B 109.2 . .
C45 C44 H44B 109.2 . .
H44A C44 H44B 107.9 . .
C40 C45 C44 110.4(4) . .
C40 C45 H45A 109.6 . .
C44 C45 H45A 109.6 . .
C40 C45 H45B 109.6 . .
C44 C45 H45B 109.6 . .
H45A C45 H45B 108.1 . .
C55 C50 C51 111.4(4) . .
C55 C50 P2 115.8(3) . .
C51 C50 P2 114.0(3) . .
C55 C50 H50A 104.7 . .
C51 C50 H50A 104.7 . .
P2 C50 H50A 104.7 . .
C52 C51 C50 109.9(4) . .
C52 C51 H51A 109.7 . .
C50 C51 H51A 109.7 . .
C52 C51 H51B 109.7 . .
C50 C51 H51B 109.7 . .
H51A C51 H51B 108.2 . .
C53 C52 C51 111.4(4) . .
C53 C52 H52A 109.3 . .
C51 C52 H52A 109.3 . .
C53 C52 H52B 109.3 . .
C51 C52 H52B 109.3 . .
H52A C52 H52B 108.0 . .
C54 C53 C52 111.5(4) . .
C54 C53 H53A 109.3 . .
C52 C53 H53A 109.3 . .
C54 C53 H53B 109.3 . .
C52 C53 H53B 109.3 . .
H53A C53 H53B 108.0 . .
C53 C54 C55 111.9(4) . .
C53 C54 H54A 109.2 . .
C55 C54 H54A 109.2 . .
C53 C54 H54B 109.2 . .
C55 C54 H54B 109.2 . .
H54A C54 H54B 107.9 . .
C54 C55 C50 109.3(4) . .
C54 C55 H55A 109.8 . .
C50 C55 H55A 109.8 . .
C54 C55 H55B 109.8 . .
C50 C55 H55B 109.8 . .
H55A C55 H55B 108.3 . .
C61 C60 C65 110.0(4) . .
C61 C60 P2 115.9(3) . .
C65 C60 P2 110.3(3) . .
C61 C60 H60A 106.7 . .
C65 C60 H60A 106.7 . .
P2 C60 H60A 106.7 . .
C62 C61 C60 109.8(4) . .
C62 C61 H61A 109.7 . .
C60 C61 H61A 109.7 . .
C62 C61 H61B 109.7 . .
C60 C61 H61B 109.7 . .
H61A C61 H61B 108.2 . .
C63 C62 C61 111.6(4) . .
C63 C62 H62A 109.3 . .
C61 C62 H62A 109.3 . .
C63 C62 H62B 109.3 . .
C61 C62 H62B 109.3 . .
H62A C62 H62B 108.0 . .
C64 C63 C62 111.5(4) . .
C64 C63 H63A 109.3 . .
C62 C63 H63A 109.3 . .
C64 C63 H63B 109.3 . .
C62 C63 H63B 109.3 . .
H63A C63 H63B 108.0 . .
C63 C64 C65 112.2(5) . .
C63 C64 H64A 109.2 . .
C65 C64 H64A 109.2 . .
C63 C64 H64B 109.2 . .
C65 C64 H64B 109.2 . .
H64A C64 H64B 107.9 . .
C64 C65 C60 111.4(4) . .
C64 C65 H65A 109.4 . .
C60 C65 H65A 109.4 . .
C64 C65 H65B 109.4 . .
C60 C65 H65B 109.4 . .
H65A C65 H65B 108.0 . .
C75 C70 C71 109.2(5) . .
C75 C70 P3 112.2(4) . .
C71 C70 P3 112.7(3) . .
C75 C70 H70A 107.5 . .
C71 C70 H70A 107.5 . .
P3 C70 H70A 107.5 . .
C72 C71 C70 111.9(5) . .
C72 C71 H71A 109.2 . .
C70 C71 H71A 109.2 . .
C72 C71 H71B 109.2 . .
C70 C71 H71B 109.2 . .
H71A C71 H71B 107.9 . .
C73 C72 C71 112.1(5) . .
C73 C72 H72A 109.2 . .
C71 C72 H72A 109.2 . .
C73 C72 H72B 109.2 . .
C71 C72 H72B 109.2 . .
H72A C72 H72B 107.9 . .
C72 C73 C74 111.4(5) . .
C72 C73 H73A 109.3 . .
C74 C73 H73A 109.3 . .
C72 C73 H73B 109.3 . .
C74 C73 H73B 109.3 . .
H73A C73 H73B 108.0 . .
C73 C74 C75 110.8(5) . .
C73 C74 H74A 109.5 . .
C75 C74 H74A 109.5 . .
C73 C74 H74B 109.5 . .
C75 C74 H74B 109.5 . .
H74A C74 H74B 108.1 . .
C70 C75 C74 111.3(5) . .
C70 C75 H75A 109.4 . .
C74 C75 H75A 109.4 . .
C70 C75 H75B 109.4 . .
C74 C75 H75B 109.4 . .
H75A C75 H75B 108.0 . .
C85 C80 C81 108.6(4) . .
C85 C80 P3 114.2(3) . .
C81 C80 P3 117.2(3) . .
C85 C80 H80A 105.2 . .
C81 C80 H80A 105.2 . .
P3 C80 H80A 105.2 . .
C82 C81 C80 108.9(4) . .
C82 C81 H81A 109.9 . .
C80 C81 H81A 109.9 . .
C82 C81 H81B 109.9 . .
C80 C81 H81B 109.9 . .
H81A C81 H81B 108.3 . .
C83 C82 C81 111.2(5) . .
C83 C82 H82A 109.4 . .
C81 C82 H82A 109.4 . .
C83 C82 H82B 109.4 . .
C81 C82 H82B 109.4 . .
H82A C82 H82B 108.0 . .
C84 C83 C82 111.0(5) . .
C84 C83 H83A 109.4 . .
C82 C83 H83A 109.4 . .
C84 C83 H83B 109.4 . .
C82 C83 H83B 109.4 . .
H83A C83 H83B 108.0 . .
C83 C84 C85 110.4(4) . .
C83 C84 H84A 109.6 . .
C85 C84 H84A 109.6 . .
C83 C84 H84B 109.6 . .
C85 C84 H84B 109.6 . .
H84A C84 H84B 108.1 . .
C80 C85 C84 109.3(5) . .
C80 C85 H85A 109.8 . .
C84 C85 H85A 109.8 . .
C80 C85 H85B 109.8 . .
C84 C85 H85B 109.8 . .
H85A C85 H85B 108.3 . .
C95 C90 C91 110.6(4) . .
C95 C90 P3 111.7(3) . .
C91 C90 P3 117.1(4) . .
C95 C90 H90A 105.5 . .
C91 C90 H90A 105.5 . .
P3 C90 H90A 105.5 . .
C92 C91 C90 110.0(5) . .
C92 C91 H91A 109.7 . .
C90 C91 H91A 109.7 . .
C92 C91 H91B 109.7 . .
C90 C91 H91B 109.7 . .
H91A C91 H91B 108.2 . .
C93 C92 C91 111.6(5) . .
C93 C92 H92A 109.3 . .
C91 C92 H92A 109.3 . .
C93 C92 H92B 109.3 . .
C91 C92 H92B 109.3 . .
H92A C92 H92B 108.0 . .
C92 C93 C94 111.8(5) . .
C92 C93 H93A 109.3 . .
C94 C93 H93A 109.3 . .
C92 C93 H93B 109.3 . .
C94 C93 H93B 109.3 . .
H93A C93 H93B 107.9 . .
C93 C94 C95 111.3(5) . .
C93 C94 H94A 109.4 . .
C95 C94 H94A 109.4 . .
C93 C94 H94B 109.4 . .
C95 C94 H94B 109.4 . .
H94A C94 H94B 108.0 . .
C90 C95 C94 110.3(4) . .
C90 C95 H95A 109.6 . .
C94 C95 H95A 109.6 . .
C90 C95 H95B 109.6 . .
C94 C95 H95B 109.6 . .
H95A C95 H95B 108.1 . .
C101 C100 H10B 109.5 . .
C101 C100 H10C 109.5 . .
H10B C100 H10C 109.5 . .
C101 C100 H10D 109.5 . .
H10B C100 H10D 109.5 . .
H10C C100 H10D 109.5 . .
C102 C101 C100 109.8(6) . .
C102 C101 H10E 109.7 . .
C100 C101 H10E 109.7 . .
C102 C101 H10F 109.7 . .
C100 C101 H10F 109.7 . .
H10E C101 H10F 108.2 . .
C101 C102 C102 116.3(8) . 3_766
C101 C102 H10G 108.2 . .
C102 C102 H10G 108.2 3_766 .
C101 C102 H10H 108.2 . .
C102 C102 H10H 108.2 3_766 .
H10G C102 H10H 107.4 . .
C108 C103 C104 118.2(7) . .
C108 C103 H10I 120.9 . .
C104 C103 H10I 120.9 . .
C105 C104 C103 119.3(8) . .
C105 C104 H10J 120.4 . .
C103 C104 H10J 120.4 . .
C104 C105 C106 120.1(6) . .
C104 C105 H10K 120.0 . .
C106 C105 H10K 120.0 . .
C107 C106 C105 121.7(8) . .
C107 C106 H10L 119.1 . .
C105 C106 H10L 119.1 . .
C108 C107 C106 120.2(9) . .
C108 C107 H10M 119.9 . .
C106 C107 H10M 119.9 . .
C107 C108 C103 120.6(7) . .
C107 C108 H10N 119.7 . .
C103 C108 H10N 119.7 . .
C115 C110 C111 120.7(7) . .
C115 C110 H11C 119.6 . .
C111 C110 H11C 119.6 . .
C110 C111 C112 119.1(8) . .
C110 C111 H11D 120.4 . .
C112 C111 H11D 120.4 . .
C113 C112 C111 121.0(7) . .
C113 C112 H11E 119.5 . .
C111 C112 H11E 119.5 . .
C112 C113 C114 118.9(6) . .
C112 C113 H11F 120.6 . .
C114 C113 H11F 120.6 . .
C113 C114 C115 121.1(7) . .
C113 C114 H11G 119.5 . .
C115 C114 H11G 119.5 . .
C110 C115 C114 119.2(7) . .
C110 C115 H11H 120.4 . .
C114 C115 H11H 120.4 . .
C125 C120 C121 121.3(8) . .
C125 C120 H12C 119.4 . .
C121 C120 H12C 119.4 . .
C122 C121 C120 117.7(8) . .
C122 C121 H12D 121.2 . .
C120 C121 H12D 121.2 . .
C121 C122 C123 121.8(8) . .
C121 C122 H12E 119.1 . .
C123 C122 H12E 119.1 . .
C124 C123 C122 120.1(8) . .
C124 C123 H12F 119.9 . .
C122 C123 H12F 119.9 . .
C123 C124 C125 118.7(8) . .
C123 C124 H12G 120.6 . .
C125 C124 H12G 120.6 . .
C120 C125 C124 120.4(8) . .
C120 C125 H12H 119.8 . .
C124 C125 H12H 119.8 . .

loop_
_geom_bond_atom_site_label_1
_geom_bond_atom_site_label_2
_geom_bond_distance
Br1 B1 2.047(5)
P1 C10 1.836(5)
P1 C20 1.849(5)
P1 C30 1.852(4)
P1 B1 2.036(5)
C1 C6 1.393(6)
C1 C2 1.405(6)
C1 B1 1.608(7)
B1 Br2 2.055(6)
Pt1 B2 1.986(5)
Pt1 P3 2.3355(12)
Pt1 P2 2.3392(11)
Pt1 Br4 2.6287(5)
P2 C50 1.849(5)
P2 C60 1.852(4)
P2 C40 1.855(5)
B2 C4 1.567(7)
B2 Br3 1.994(5)
C2 C3 1.391(6)
C2 H2A 0.9500
P3 C90 1.847(5)
P3 C70 1.854(5)
P3 C80 1.861(5)
C3 C4 1.404(6)
C3 H3A 0.9500
C4 C5 1.396(6)
C5 C6 1.396(6)
C5 H5A 0.9500
C6 H6A 0.9500
C10 C15 1.540(6)
C10 C11 1.551(6)
C10 H10A 1.0000
C11 C12 1.533(7)
C11 H11A 0.9900
C11 H11B 0.9900
C12 C13 1.534(7)
C12 H12A 0.9900
C12 H12B 0.9900
C13 C14 1.526(7)
C13 H13A 0.9900
C13 H13B 0.9900
C14 C15 1.526(7)
C14 H14A 0.9900
C14 H14B 0.9900
C15 H15A 0.9900
C15 H15B 0.9900
C20 C21 1.530(7)
C20 C25 1.544(6)
C20 H20A 1.0000
C21 C22 1.529(7)
C21 H21A 0.9900
C21 H21B 0.9900
C22 C23 1.523(7)
C22 H22A 0.9900
C22 H22B 0.9900
C23 C24 1.513(8)
C23 H23A 0.9900
C23 H23B 0.9900
C24 C25 1.537(7)
C24 H24A 0.9900
C24 H24B 0.9900
C25 H25A 0.9900
C25 H25B 0.9900
C30 C31 1.529(6)
C30 C35 1.543(6)
C30 H30A 1.0000
C31 C32 1.520(6)
C31 H31A 0.9900
C31 H31B 0.9900
C32 C33 1.527(7)
C32 H32A 0.9900
C32 H32B 0.9900
C33 C34 1.519(7)
C33 H33A 0.9900
C33 H33B 0.9900
C34 C35 1.533(6)
C34 H34A 0.9900
C34 H34B 0.9900
C35 H35A 0.9900
C35 H35B 0.9900
C40 C45 1.533(7)
C40 C41 1.547(6)
C40 H40A 1.0000
C41 C42 1.534(6)
C41 H41A 0.9900
C41 H41B 0.9900
C42 C43 1.531(8)
C42 H42A 0.9900
C42 H42B 0.9900
C43 C44 1.521(7)
C43 H43A 0.9900
C43 H43B 0.9900
C44 C45 1.535(7)
C44 H44A 0.9900
C44 H44B 0.9900
C45 H45A 0.9900
C45 H45B 0.9900
C50 C55 1.534(6)
C50 C51 1.543(7)
C50 H50A 1.0000
C51 C52 1.531(6)
C51 H51A 0.9900
C51 H51B 0.9900
C52 C53 1.524(7)
C52 H52A 0.9900
C52 H52B 0.9900
C53 C54 1.522(7)
C53 H53A 0.9900
C53 H53B 0.9900
C54 C55 1.525(7)
C54 H54A 0.9900
C54 H54B 0.9900
C55 H55A 0.9900
C55 H55B 0.9900
C60 C61 1.535(6)
C60 C65 1.538(6)
C60 H60A 1.0000
C61 C62 1.531(7)
C61 H61A 0.9900
C61 H61B 0.9900
C62 C63 1.519(8)
C62 H62A 0.9900
C62 H62B 0.9900
C63 C64 1.517(8)
C63 H63A 0.9900
C63 H63B 0.9900
C64 C65 1.525(7)
C64 H64A 0.9900
C64 H64B 0.9900
C65 H65A 0.9900
C65 H65B 0.9900
C70 C75 1.525(8)
C70 C71 1.543(7)
C70 H70A 1.0000
C71 C72 1.534(7)
C71 H71A 0.9900
C71 H71B 0.9900
C72 C73 1.513(10)
C72 H72A 0.9900
C72 H72B 0.9900
C73 C74 1.524(9)
C73 H73A 0.9900
C73 H73B 0.9900
C74 C75 1.544(8)
C74 H74A 0.9900
C74 H74B 0.9900
C75 H75A 0.9900
C75 H75B 0.9900
C80 C85 1.528(7)
C80 C81 1.552(7)
C80 H80A 1.0000
C81 C82 1.532(7)
C81 H81A 0.9900
C81 H81B 0.9900
C82 C83 1.527(9)
C82 H82A 0.9900
C82 H82B 0.9900
C83 C84 1.526(7)
C83 H83A 0.9900
C83 H83B 0.9900
C84 C85 1.539(7)
C84 H84A 0.9900
C84 H84B 0.9900
C85 H85A 0.9900
C85 H85B 0.9900
C90 C95 1.530(7)
C90 C91 1.534(7)
C90 H90A 1.0000
C91 C92 1.531(9)
C91 H91A 0.9900
C91 H91B 0.9900
C92 C93 1.505(10)
C92 H92A 0.9900
C92 H92B 0.9900
C93 C94 1.517(8)
C93 H93A 0.9900
C93 H93B 0.9900
C94 C95 1.550(8)
C94 H94A 0.9900
C94 H94B 0.9900
C95 H95A 0.9900
C95 H95B 0.9900
C103 C108 1.403(14)
C103 C104 1.417(12)
C103 H10I 0.9500
C104 C105 1.354(9)
C104 H10J 0.9500
C105 C106 1.364(9)
C105 H10K 0.9500
C106 C107 1.353(10)
C106 H10L 0.9500
C107 C108 1.335(14)
C107 H10M 0.9500
C108 H10N 0.9500
C110 C115 1.361(11)
C110 C111 1.370(11)
C110 H11C 0.9500
C111 C112 1.387(11)
C111 H11D 0.9500
C112 C113 1.363(10)
C112 H11E 0.9500
C113 C114 1.366(9)
C113 H11F 0.9500
C114 C115 1.386(10)
C114 H11G 0.9500
C115 H11H 0.9500
C120 C125 1.384(10)
C120 C121 1.384(10)
C120 H12C 0.9500
C121 C122 1.382(10)
C121 H12D 0.9500
C122 C123 1.383(10)
C122 H12E 0.9500
C123 C124 1.383(10)
C123 H12F 0.9500
C124 C125 1.389(10)
C124 H12G 0.9500
C125 H12H 0.9500
